data_1573643
_journal_paper_doi 10.1039/D4DT03036B
_chemical_formula_moiety 'C15 H22 Au O P'
_chemical_formula_sum 'C15 H22 Au O P'
_chemical_formula_weight 446.26
_space_group_crystal_system orthorhombic
_space_group_IT_number 61
_space_group_name_Hall '-P 2ac 2ab'
_space_group_name_H-M_alt 'P b c a'
_atom_sites_solution_hydrogens geom
_audit_creation_date 2023-05-15
_audit_creation_method
;
Olex2 1.5
(compiled 2023.03.06 svn.rbb2c1857 for OlexSys, GUI svn.r6748)
;
_audit_update_record
;
2024-07-24 deposited with the CCDC.	2025-01-09 downloaded from the CCDC.
;
_cell_angle_alpha 90
_cell_angle_beta 90
_cell_angle_gamma 90
_cell_formula_units_Z 8
_cell_length_a 16.7395(3)
_cell_length_b 9.79915(17)
_cell_length_c 16.1723(3)
_cell_measurement_temperature 293(2)
_cell_volume 2652.79(8)
_computing_molecular_graphics 'Olex2 1.5 (Dolomanov et al., 2009)'
_computing_publication_material 'Olex2 1.5 (Dolomanov et al., 2009)'
_computing_structure_refinement 'SHELXL 2018/3 (Sheldrick, 2015)'
_diffrn_ambient_environment 'Diamond Anvil Cell filled with Daphne-7575'
_diffrn_ambient_pressure 2660000
_diffrn_ambient_temperature 293(2)
_diffrn_crystal_treatment 'pressurized rapidly in Daphne-7575 as a hydrostatic medium'
_diffrn_measured_fraction_theta_full 0.955
_diffrn_measured_fraction_theta_max 0.717
_diffrn_measurement_device 'abstract diffractometer'
_diffrn_measurement_device_type 'esperanto-CrysAlisPro-abstract goniometer imported esperanto images'
_diffrn_measurement_method '\w scans'
_diffrn_measurement_specimen_support 'Diamond Anvil Cell, effective opening angle 38 deg.'
_diffrn_radiation_monochromator synchrotron
_diffrn_radiation_probe x-ray
_diffrn_radiation_type synchrotron
_diffrn_radiation_wavelength 0.410
_diffrn_reflns_av_R_equivalents 0.0584
_diffrn_reflns_av_unetI/netI 0.0673
_diffrn_reflns_Laue_measured_fraction_full 0.955
_diffrn_reflns_Laue_measured_fraction_max 0.717
_diffrn_reflns_limit_h_max 23
_diffrn_reflns_limit_h_min -23
_diffrn_reflns_limit_k_max 16
_diffrn_reflns_limit_k_min -15
_diffrn_reflns_limit_l_max 26
_diffrn_reflns_limit_l_min -27
_diffrn_reflns_number 37626
_diffrn_reflns_point_group_measured_fraction_full 0.955
_diffrn_reflns_point_group_measured_fraction_max 0.717
_diffrn_reflns_reduction_process
;
 Scaled and merged with Sortav
 R.H. Blessing, (1987) Cryst. Rev. 1, 3-58
 R.H. Blessing, (1989) J. Appl. Cryst. 22, 396-397
;
_diffrn_reflns_theta_full 14.241
_diffrn_reflns_theta_max 21.733
_diffrn_reflns_theta_min 1.567
_diffrn_source synchrotron
_exptl_absorpt_coefficient_mu 2.724
_exptl_crystal_colour 'clear violet'
_exptl_crystal_density_diffrn 2.235
_exptl_crystal_description needle
_exptl_crystal_F_000 1712
_exptl_crystal_preparation 'Mounted in a Diamond-Anvil Cell using Daphne-7575 as pressure medium.,Luminescent'
_exptl_crystal_pressure_history 'Pressurized to 2.66 GPa and left to stabilize over ? hours.'
_exptl_crystal_recrystallization_method 'Re-crystallisation from solvent: n-pentane/dichloromethane'
_refine_diff_density_max 1.620
_refine_diff_density_min -2.557
_refine_diff_density_rms 0.204
_refine_ls_extinction_method none
_refine_ls_goodness_of_fit_ref 1.255
_refine_ls_hydrogen_treatment constr
_refine_ls_matrix_type full
_refine_ls_number_parameters 167
_refine_ls_number_reflns 5873
_refine_ls_number_restraints 0
_refine_ls_restrained_S_all 1.255
_refine_ls_R_factor_all 0.0606
_refine_ls_R_factor_gt 0.0509
_refine_ls_shift/su_max 0.000
_refine_ls_shift/su_mean 0.000
_refine_ls_structure_factor_coef Fsqd
_refine_ls_weighting_details 'w=1/[\s^2^(Fo^2^)+2.9019P] where P=(Fo^2^+2Fc^2^)/3'
_refine_ls_weighting_scheme calc
_refine_ls_wR_factor_gt 0.1082
_refine_ls_wR_factor_ref 0.1135
_reflns_Friedel_coverage 0.000
_reflns_number_gt 5301
_reflns_number_total 5873
_reflns_threshold_expression 'I > 2\s(I)'
_cod_data_source_file d4dt03036b3.cif
_cod_data_source_block p4m1_2p66GPa
_cod_original_cell_volume 2652.79(9)
_cod_database_code 1573643
_shelx_shelxl_version_number 2018/3
_shelx_space_group_comment
;
The symmetry employed for this shelxl refinement is uniquely defined
by the following loop, which should always be used as a source of
symmetry information in preference to the above space-group names.
They are only intended as comments.
;
_exptl_sortav_scale_factor_max 1.302
_exptl_sortav_scale_factor_min 0.805
_diffrn_reflns_number_extinctions 1689
_diffrn_reflns_number_rejects 52
_diffrn_reflns_rejects_percent 0.145
_diffrn_reflns_number_accepted 35885
_olex2_refinement_description
;
1. Fixed Uiso
 At 1.2 times of:
  All C(H) groups, All C(H,H) groups
 At 1.5 times of:
  All C(H,H,H) groups
2.a Secondary CH2 refined with riding coordinates:
 C10(H10A,H10B), C12(H12A,H12B), C14(H14A,H14B)
2.b Aromatic/amide H refined with riding coordinates:
 C8(H8), C7(H7), C4(H4), C5(H5)
2.c Idealised Me refined as rotating group:
 C15(H15A,H15B,H15C), C13(H13A,H13B,H13C), C9(H9A,H9B,H9C), C11(H11A,H11B,H11C)
;
_olex2_submission_special_instructions 'No special instructions were received'

loop_
_space_group_symop_operation_xyz
'x, y, z'
'-x+1/2, -y, z+1/2'
'x+1/2, -y+1/2, -z'
'-x, y+1/2, -z+1/2'
'-x, -y, -z'
'x-1/2, y, -z-1/2'
'-x-1/2, y-1/2, z'
'x, -y-1/2, z-1/2'

loop_
_atom_site_label
_atom_site_type_symbol
_atom_site_fract_x
_atom_site_fract_y
_atom_site_fract_z
_atom_site_U_iso_or_equiv
_atom_site_adp_type
_atom_site_occupancy
_atom_site_site_symmetry_order
_atom_site_calc_flag
_atom_site_refinement_flags_posn
_atom_site_refinement_flags_adp
_atom_site_refinement_flags_occupancy
_atom_site_disorder_assembly
_atom_site_disorder_group
Au1 Au 0.38412(2) 0.87478(2) 0.34422(2) 0.02996(7) Uani 1 1 d . . . . .
P1 P 0.37680(6) 1.06826(9) 0.26753(6) 0.02607(19) Uani 1 1 d . . . . .
O1 O 0.3361(2) 0.0581(3) 0.5553(2) 0.0416(7) Uani 1 1 d . . . . .
C6 C 0.3541(3) 0.1807(4) 0.5194(2) 0.0298(7) Uani 1 1 d . . . . .
C3 C 0.3762(3) 0.4385(4) 0.4504(3) 0.0301(8) Uani 1 1 d . . . . .
C10 C 0.3905(3) 1.0265(4) 0.1588(2) 0.0313(9) Uani 1 1 d . . . . .
H10A H 0.360820 1.091892 0.125842 0.038 Uiso 1 1 calc R U . . .
H10B H 0.446578 1.036901 0.145149 0.038 Uiso 1 1 calc R U . . .
C8 C 0.4413(3) 0.3585(3) 0.4749(3) 0.0307(8) Uani 1 1 d . . . . .
H8 H 0.492967 0.391688 0.468035 0.037 Uiso 1 1 calc R U . . .
C2 C 0.3876(2) 0.5746(4) 0.4196(3) 0.0316(8) Uani 1 1 d . . . . .
C12 C 0.2819(3) 1.1567(4) 0.2718(3) 0.0372(9) Uani 1 1 d . . . . .
H12A H 0.270745 1.183236 0.328404 0.045 Uiso 1 1 calc R U . . .
H12B H 0.284799 1.238996 0.238560 0.045 Uiso 1 1 calc R U . . .
C7 C 0.4299(3) 0.2303(3) 0.5092(3) 0.0313(8) Uani 1 1 d . . . . .
H7 H 0.473598 0.178134 0.525374 0.038 Uiso 1 1 calc R U . . .
C15 C 0.4375(3) 1.3314(4) 0.2475(3) 0.0417(10) Uani 1 1 d . . . . .
H15A H 0.421357 1.317569 0.191158 0.063 Uiso 1 1 calc R U . . .
H15B H 0.485082 1.386076 0.248802 0.063 Uiso 1 1 calc R U . . .
H15C H 0.395637 1.377360 0.277038 0.063 Uiso 1 1 calc R U . . .
C14 C 0.4539(3) 1.1947(4) 0.2877(3) 0.0339(8) Uani 1 1 d . . . . .
H14A H 0.458620 1.207634 0.346975 0.041 Uiso 1 1 calc R U . . .
H14B H 0.504647 1.160218 0.267662 0.041 Uiso 1 1 calc R U . . .
C4 C 0.2997(3) 0.3859(4) 0.4607(3) 0.0332(8) Uani 1 1 d . . . . .
H4 H 0.255787 0.437648 0.444512 0.040 Uiso 1 1 calc R U . . .
C1 C 0.3910(2) 0.6917(4) 0.3971(3) 0.0326(8) Uani 1 1 d . . . . .
C13 C 0.2153(3) 1.0669(5) 0.2402(4) 0.0470(11) Uani 1 1 d . . . . .
H13A H 0.224511 1.045924 0.182973 0.071 Uiso 1 1 calc R U . . .
H13B H 0.165286 1.113878 0.245768 0.071 Uiso 1 1 calc R U . . .
H13C H 0.213853 0.983932 0.271651 0.071 Uiso 1 1 calc R U . . .
C5 C 0.2878(3) 0.2579(4) 0.4946(3) 0.0339(8) Uani 1 1 d . . . . .
H5 H 0.236404 0.223493 0.500912 0.041 Uiso 1 1 calc R U . . .
C9 C 0.4002(3) -0.0369(4) 0.5623(3) 0.0441(11) Uani 1 1 d . . . . .
H9A H 0.424916 -0.049078 0.509267 0.066 Uiso 1 1 calc R U . . .
H9B H 0.380030 -0.122850 0.581654 0.066 Uiso 1 1 calc R U . . .
H9C H 0.439003 -0.002694 0.600886 0.066 Uiso 1 1 calc R U . . .
C11 C 0.3642(3) 0.8837(4) 0.1344(3) 0.0352(9) Uani 1 1 d . . . . .
H11A H 0.375942 0.868577 0.077038 0.053 Uiso 1 1 calc R U . . .
H11B H 0.307789 0.874301 0.143432 0.053 Uiso 1 1 calc R U . . .
H11C H 0.392295 0.817819 0.167394 0.053 Uiso 1 1 calc R U . . .

loop_
_atom_site_aniso_label
_atom_site_aniso_U_11
_atom_site_aniso_U_22
_atom_site_aniso_U_33
_atom_site_aniso_U_23
_atom_site_aniso_U_13
_atom_site_aniso_U_12
Au1 0.03401(14) 0.02674(10) 0.02911(11) 0.00564(4) -0.00055(5) -0.00172(4)
P1 0.0301(5) 0.0222(4) 0.0259(4) 0.0016(3) 0.0004(3) 0.0001(3)
O1 0.045(2) 0.0280(13) 0.052(2) 0.0128(12) 0.0028(14) -0.0026(11)
C6 0.036(2) 0.0250(15) 0.0284(18) 0.0016(12) -0.0005(14) 0.0002(12)
C3 0.037(2) 0.0246(15) 0.0290(19) 0.0014(13) -0.0026(14) -0.0011(12)
C10 0.040(3) 0.0259(18) 0.028(2) 0.0011(12) 0.0009(14) -0.0015(13)
C8 0.030(2) 0.0285(15) 0.033(2) -0.0012(13) 0.0017(15) -0.0006(12)
C2 0.029(2) 0.0321(18) 0.034(2) 0.0030(15) -0.0013(14) 0.0009(12)
C12 0.038(2) 0.0286(16) 0.045(2) -0.0049(15) 0.0011(18) 0.0031(14)
C7 0.034(2) 0.0261(15) 0.0340(19) 0.0007(13) -0.0017(15) 0.0032(12)
C15 0.036(3) 0.0294(17) 0.060(3) 0.0070(18) -0.0015(19) -0.0056(15)
C14 0.037(2) 0.0284(15) 0.037(2) -0.0024(14) -0.0073(16) -0.0021(13)
C4 0.031(2) 0.0320(17) 0.037(2) 0.0061(14) -0.0070(16) 0.0026(12)
C1 0.032(2) 0.0315(18) 0.035(2) 0.0080(15) -0.0020(15) 0.0013(13)
C13 0.035(3) 0.045(2) 0.061(3) -0.014(2) 0.002(2) -0.0001(17)
C5 0.030(2) 0.0346(17) 0.038(2) 0.0037(15) -0.0004(15) -0.0063(13)
C9 0.058(3) 0.0262(18) 0.048(3) 0.0059(16) 0.001(2) 0.0076(16)
C11 0.041(3) 0.0329(19) 0.032(2) -0.0028(15) 0.009(2) -0.0033(14)

loop_
_atom_type_symbol
_atom_type_description
_atom_type_scat_dispersion_real
_atom_type_scat_dispersion_imag
_atom_type_scat_source
C C -0.0001 0.0005 'International Tables Vol C Tables 4.2.6.8 and 6.1.1.4'
H H 0.0000 0.0000 'International Tables Vol C Tables 4.2.6.8 and 6.1.1.4'
O O 0.0016 0.0018 'International Tables Vol C Tables 4.2.6.8 and 6.1.1.4'
P P 0.0342 0.0304 'International Tables Vol C Tables 4.2.6.8 and 6.1.1.4'
Au Au -0.4672 3.5799 'International Tables Vol C Tables 4.2.6.8 and 6.1.1.4'

loop_
_geom_angle_atom_site_label_1
_geom_angle_atom_site_label_2
_geom_angle_atom_site_label_3
_geom_angle
_geom_angle_site_symmetry_1
_geom_angle_site_symmetry_3
_geom_angle_publ_flag
C1 Au1 P1 172.32(14) . . ?
C10 P1 Au1 109.48(14) . . ?
C10 P1 C12 104.8(2) . . ?
C10 P1 C14 103.7(2) . . ?
C12 P1 Au1 115.25(15) . . ?
C14 P1 Au1 115.66(14) . . ?
C14 P1 C12 106.82(19) . . ?
C6 O1 C9 116.2(4) . . ?
O1 C6 C7 124.5(4) . . ?
O1 C6 C5 114.9(4) . . ?
C7 C6 C5 120.5(3) . . ?
C8 C3 C2 121.0(4) . . ?
C8 C3 C4 118.4(3) . . ?
C4 C3 C2 120.5(4) . . ?
P1 C10 H10A 108.5 . . ?
P1 C10 H10B 108.5 . . ?
H10A C10 H10B 107.5 . . ?
C11 C10 P1 114.9(3) . . ?
C11 C10 H10A 108.5 . . ?
C11 C10 H10B 108.5 . . ?
C3 C8 H8 119.6 . . ?
C3 C8 C7 120.9(4) . . ?
C7 C8 H8 119.6 . . ?
C1 C2 C3 174.2(4) . . ?
P1 C12 H12A 109.5 . . ?
P1 C12 H12B 109.5 . . ?
H12A C12 H12B 108.1 . . ?
C13 C12 P1 110.8(3) . . ?
C13 C12 H12A 109.5 . . ?
C13 C12 H12B 109.5 . . ?
C6 C7 C8 119.9(4) . . ?
C6 C7 H7 120.1 . . ?
C8 C7 H7 120.1 . . ?
H15A C15 H15B 109.5 . . ?
H15A C15 H15C 109.5 . . ?
H15B C15 H15C 109.5 . . ?
C14 C15 H15A 109.5 . . ?
C14 C15 H15B 109.5 . . ?
C14 C15 H15C 109.5 . . ?
P1 C14 H14A 108.9 . . ?
P1 C14 H14B 108.9 . . ?
C15 C14 P1 113.4(3) . . ?
C15 C14 H14A 108.9 . . ?
C15 C14 H14B 108.9 . . ?
H14A C14 H14B 107.7 . . ?
C3 C4 H4 119.5 . . ?
C5 C4 C3 121.0(4) . . ?
C5 C4 H4 119.5 . . ?
C2 C1 Au1 170.1(4) . . ?
C12 C13 H13A 109.5 . . ?
C12 C13 H13B 109.5 . . ?
C12 C13 H13C 109.5 . . ?
H13A C13 H13B 109.5 . . ?
H13A C13 H13C 109.5 . . ?
H13B C13 H13C 109.5 . . ?
C6 C5 H5 120.4 . . ?
C4 C5 C6 119.3(4) . . ?
C4 C5 H5 120.4 . . ?
O1 C9 H9A 109.5 . . ?
O1 C9 H9B 109.5 . . ?
O1 C9 H9C 109.5 . . ?
H9A C9 H9B 109.5 . . ?
H9A C9 H9C 109.5 . . ?
H9B C9 H9C 109.5 . . ?
C10 C11 H11A 109.5 . . ?
C10 C11 H11B 109.5 . . ?
C10 C11 H11C 109.5 . . ?
H11A C11 H11B 109.5 . . ?
H11A C11 H11C 109.5 . . ?
H11B C11 H11C 109.5 . . ?

loop_
_geom_bond_atom_site_label_1
_geom_bond_atom_site_label_2
_geom_bond_distance
_geom_bond_site_symmetry_2
_geom_bond_publ_flag
Au1 P1 2.2689(9) . ?
Au1 C1 1.991(4) . ?
P1 C10 1.820(4) . ?
P1 C12 1.811(4) . ?
P1 C14 1.819(4) . ?
O1 C6 1.368(5) . ?
O1 C9 1.426(6) . ?
C6 C7 1.368(6) . ?
C6 C5 1.402(6) . ?
C3 C8 1.400(6) . ?
C3 C2 1.436(5) . ?
C3 C4 1.391(6) . ?
C10 H10A 0.9700 . ?
C10 H10B 0.9700 . ?
C10 C11 1.519(6) . ?
C8 H8 0.9300 . ?
C8 C7 1.387(5) . ?
C2 C1 1.204(6) . ?
C12 H12A 0.9700 . ?
C12 H12B 0.9700 . ?
C12 C13 1.509(6) . ?
C7 H7 0.9300 . ?
C15 H15A 0.9600 . ?
C15 H15B 0.9600 . ?
C15 H15C 0.9600 . ?
C15 C14 1.514(5) . ?
C14 H14A 0.9700 . ?
C14 H14B 0.9700 . ?
C4 H4 0.9300 . ?
C4 C5 1.383(5) . ?
C13 H13A 0.9600 . ?
C13 H13B 0.9600 . ?
C13 H13C 0.9600 . ?
C5 H5 0.9300 . ?
C9 H9A 0.9600 . ?
C9 H9B 0.9600 . ?
C9 H9C 0.9600 . ?
C11 H11A 0.9600 . ?
C11 H11B 0.9600 . ?
C11 H11C 0.9600 . ?

loop_
_geom_torsion_atom_site_label_1
_geom_torsion_atom_site_label_2
_geom_torsion_atom_site_label_3
_geom_torsion_atom_site_label_4
_geom_torsion
_geom_torsion_site_symmetry_1
_geom_torsion_site_symmetry_2
_geom_torsion_site_symmetry_3
_geom_torsion_site_symmetry_4
_geom_torsion_publ_flag
Au1 P1 C10 C11 28.3(4) . . . . ?
Au1 P1 C12 C13 -60.7(4) . . . . ?
Au1 P1 C14 C15 -168.9(3) . . . . ?
O1 C6 C7 C8 -177.5(4) . . . . ?
O1 C6 C5 C4 177.4(4) . . . . ?
C3 C8 C7 C6 0.1(6) . . . . ?
C3 C4 C5 C6 0.4(6) . . . . ?
C10 P1 C12 C13 59.7(4) . . . . ?
C10 P1 C14 C15 71.2(4) . . . . ?
C8 C3 C4 C5 0.3(7) . . . . ?
C2 C3 C8 C7 176.1(4) . . . . ?
C2 C3 C4 C5 -176.4(4) . . . . ?
C12 P1 C10 C11 -95.9(4) . . . . ?
C12 P1 C14 C15 -39.2(4) . . . . ?
C7 C6 C5 C4 -0.8(6) . . . . ?
C14 P1 C10 C11 152.3(4) . . . . ?
C14 P1 C12 C13 169.3(3) . . . . ?
C4 C3 C8 C7 -0.5(6) . . . . ?
C5 C6 C7 C8 0.6(6) . . . . ?
C9 O1 C6 C7 -16.9(6) . . . . ?
C9 O1 C6 C5 164.9(4) . . . . ?
